data_7219711
loop_
_publ_author_name
'Seisenbaeva, Gulaim A.'
'Melnyk, Inna V.'
'Hedin, Niklas'
'Chen, Yang'
'Eriksson, Philip'
'Trzop, Elzbieta'
'Zub, Yuriy L.'
'Kessler, Vadim G.'

_publ_section_title
;
 Molecular Insight into the Mode-of-action of Phosphonate Monolayers as
 Active Functions of Hybrid Metal Oxide Adsorbents. Case study in
 Sequestration of Rare Earth Elements
;
_journal_name_full 'RSC Adv.'
_journal_paper_doi 10.1039/C4RA15531A
_journal_year 2015
_chemical_formula_moiety 'C68 H172 N2 O40 P2 Ti10'
_chemical_formula_sum 'C68 H172 N2 O40 P2 Ti10'
_chemical_formula_weight 2199.01
_chemical_melting_point ?
_chemical_properties_physical Air-sensitive
_space_group_crystal_system triclinic
_space_group_IT_number 2
_space_group_name_Hall '-P 1'
_space_group_name_H-M_alt 'P -1'
_symmetry_space_group_name_Hall '-P 1'
_symmetry_space_group_name_H-M 'P -1'
_atom_sites_solution_hydrogens geom
_atom_sites_solution_primary direct
_atom_sites_solution_secondary difmap
_audit_update_record
;
2014-10-13 deposited with the CCDC.
2015-02-23 downloaded from the CCDC.
;
_cell_angle_alpha 77.9838(10)
_cell_angle_beta 73.2551(10)
_cell_angle_gamma 88.8981(11)
_cell_formula_units_Z 1
_cell_length_a 11.8405(4)
_cell_length_b 13.7396(5)
_cell_length_c 17.3724(6)
_cell_measurement_reflns_used 9947
_cell_measurement_temperature 90.0(2)
_cell_measurement_theta_max 26.71
_cell_measurement_theta_min 2.29
_cell_volume 2644.56(16)
_computing_cell_refinement 'Bruker SAINT'
_computing_data_collection 'Bruker APEX2'
_computing_data_reduction 'Bruker SAINT'
_computing_molecular_graphics 'Olex2 (Dolomanov et al., 2009)'
_computing_publication_material 'Olex2 (Dolomanov et al., 2009)'
_computing_structure_refinement 'SHELXL-2014 (Sheldrick, 2008)'
_computing_structure_solution 'SHELXS-97 (Sheldrick, 2008)'
_diffrn_ambient_temperature 90.0(2)
_diffrn_measured_fraction_theta_full 1.000
_diffrn_measured_fraction_theta_max 1.000
_diffrn_measurement_device_type 'Bruker SMART Apex II CCD Detector'
_diffrn_measurement_method \w
_diffrn_radiation_monochromator 'multilayer optics'
_diffrn_radiation_source 'TXS rotating anode'
_diffrn_radiation_type MoK\a
_diffrn_radiation_wavelength 0.71073
_diffrn_reflns_av_R_equivalents 0.0414
_diffrn_reflns_av_unetI/netI 0.0379
_diffrn_reflns_Laue_measured_fraction_full 1.000
_diffrn_reflns_Laue_measured_fraction_max 1.000
_diffrn_reflns_limit_h_max 14
_diffrn_reflns_limit_h_min -14
_diffrn_reflns_limit_k_max 16
_diffrn_reflns_limit_k_min -16
_diffrn_reflns_limit_l_max 21
_diffrn_reflns_limit_l_min -21
_diffrn_reflns_number 45913
_diffrn_reflns_point_group_measured_fraction_full 1.000
_diffrn_reflns_point_group_measured_fraction_max 1.000
_diffrn_reflns_theta_full 25.000
_diffrn_reflns_theta_max 25.999
_diffrn_reflns_theta_min 1.517
_exptl_absorpt_coefficient_mu 0.819
_exptl_absorpt_correction_T_max 0.7454
_exptl_absorpt_correction_T_min 0.7046
_exptl_absorpt_correction_type multi-scan
_exptl_absorpt_process_details
;
The semi-empirical multiscan method of R.H. Blessing, (1995) 
implemented in SADABS-2014/2 (Bruker,2014) was used for absorption 
correction. wR2(int) was 0.0650 before and 0.0449 after correction. 
The Ratio of minimum to maximum transmission is 0.9453. 
The \l/2 correction factor is 0.00150.
;
_exptl_crystal_colour colorless
_exptl_crystal_density_diffrn 1.381
_exptl_crystal_density_meas ?
_exptl_crystal_density_method 'not measured'
_exptl_crystal_description 'cut plate'
_exptl_crystal_F_000 1164
_exptl_crystal_size_max 0.045
_exptl_crystal_size_mid 0.04
_exptl_crystal_size_min 0.025
_refine_diff_density_max 0.575
_refine_diff_density_min -0.435
_refine_diff_density_rms 0.068
_refine_ls_extinction_method none
_refine_ls_goodness_of_fit_ref 1.051
_refine_ls_hydrogen_treatment constr
_refine_ls_matrix_type full
_refine_ls_number_parameters 821
_refine_ls_number_reflns 10392
_refine_ls_number_restraints 184
_refine_ls_restrained_S_all 1.070
_refine_ls_R_factor_all 0.0761
_refine_ls_R_factor_gt 0.0506
_refine_ls_shift/su_max 0.001
_refine_ls_shift/su_mean 0.000
_refine_ls_structure_factor_coef Fsqd
_refine_ls_weighting_details 'w=1/[\s^2^(Fo^2^)+(0.0532P)^2^+3.1314P] where P=(Fo^2^+2Fc^2^)/3'
_refine_ls_weighting_scheme calc
_refine_ls_wR_factor_gt 0.1151
_refine_ls_wR_factor_ref 0.1324
_reflns_number_gt 7655
_reflns_number_total 10392
_reflns_threshold_expression 'I > 4\s(I)'
_cod_data_source_file c4ra15531a2.cif
_cod_data_source_block Ti10PO3AminoCCDC1027997
_cod_depositor_comments
;
The following automatic conversions were performed:

'_chemical_melting_point' value 'not measured' was changed to '?' -
the value is undefined or not given.

'_exptl_crystal_density_meas' value 'not measured' was changed to '?'
- the value is perceived as not measured.

Automatic conversion script
Id: cif_fix_values 3086 2015-02-26 13:12:21Z robertas 
;
_cod_database_code 7219711
_shelx_space_group_comment
;
The symmetry employed for this shelxl refinement is uniquely defined
by the following loop, which should always be used as a source of
symmetry information in preference to the above space-group names.
They are only intended as comments.
;
_shelx_estimated_absorpt_t_max 0.980
_shelx_estimated_absorpt_t_min 0.964

loop_
_space_group_symop_operation_xyz
'x, y, z'
'-x, -y, -z'

loop_
_atom_site_label
_atom_site_type_symbol
_atom_site_fract_x
_atom_site_fract_y
_atom_site_fract_z
_atom_site_U_iso_or_equiv
_atom_site_adp_type
_atom_site_occupancy
_atom_site_site_symmetry_order
_atom_site_calc_flag
_atom_site_refinement_flags_posn
_atom_site_refinement_flags_adp
_atom_site_refinement_flags_occupancy
_atom_site_disorder_assembly
_atom_site_disorder_group
Ti1 Ti 0.3292(4) 0.8611(3) 0.3161(3) 0.0518(13) Uani 0.6545(18) 1 d . . P A 56
Ti1A Ti 0.3397(6) 0.8465(5) 0.3055(4) 0.0225(8) Uani 0.3455(18) 1 d . . P A 55
Ti2 Ti 0.05678(5) 0.79717(5) 0.34876(4) 0.03742(16) Uani 1 1 d . . . . .
Ti3 Ti 0.23013(8) 0.62670(6) 0.39836(5) 0.0288(3) Uani 0.6545(18) 1 d . . P A 56
Ti3A Ti 0.32295(15) 0.63559(15) 0.32214(10) 0.0353(6) Uani 0.3455(18) 1 d D . P A 55
Ti4 Ti 0.24225(5) 0.77488(5) 0.17829(3) 0.03628(16) Uani 1 1 d . . . . .
Ti5 Ti 0.03386(6) 0.42239(4) 0.07568(3) 0.03488(16) Uani 1 1 d . . . . .
P1 P 0.06848(8) 0.59997(6) 0.29035(5) 0.0337(2) Uani 1 1 d . . . . .
O1 O 0.22293(18) 0.74828(16) 0.30199(12) 0.0329(5) Uani 1 1 d . . . . .
O2 O -0.0125(2) 0.67382(17) 0.33177(13) 0.0426(6) Uani 1 1 d . . . . .
O3 O 0.1357(5) 0.5496(5) 0.3494(3) 0.0281(11) Uani 0.6545(18) 1 d . . P A 56
O3A O 0.1777(10) 0.5620(9) 0.3222(6) 0.034(2) Uani 0.3455(18) 1 d . . P A 55
O4 O 0.13942(19) 0.65208(17) 0.20293(12) 0.0349(5) Uani 1 1 d . . . . .
O5 O 0.3754(3) 0.7128(3) 0.1479(2) 0.0440(9) Uani 0.6545(18) 1 d D . P A 56
O5A O 0.3653(6) 0.6808(7) 0.1896(5) 0.0440(9) Uani 0.3455(18) 1 d D . P A 55
O6 O 0.2234(6) 0.8242(8) 0.0769(6) 0.0389(15) Uani 0.608(7) 1 d . . P A 20
O6A O 0.2710(11) 0.8201(13) 0.0736(10) 0.057(4) Uani 0.392(7) 1 d . . P A 19
O7 O 0.3291(3) 0.88967(18) 0.19360(16) 0.0562(7) Uani 1 1 d . . . . .
O8 O 0.0880(2) 0.84444(17) 0.22715(15) 0.0430(6) Uani 1 1 d . . . . .
O9 O 0.1638(3) 0.8999(2) 0.3552(2) 0.0701(9) Uani 1 1 d . U . . .
O10 O -0.0760(5) 0.8607(6) 0.3753(4) 0.083(2) Uani 0.785(8) 1 d D U P A 58
O10A O -0.078(2) 0.841(2) 0.3966(13) 0.048(4) Uani 0.215(8) 1 d D U P A 57
O11 O 0.0747(3) 0.6949(3) 0.44645(18) 0.0317(8) Uani 0.6545(18) 1 d D . P A 56
O11A O 0.0408(6) 0.7636(6) 0.4531(4) 0.0431(17) Uani 0.3455(18) 1 d D . P A 55
O12 O 0.3117(3) 0.7459(2) 0.4167(2) 0.0385(8) Uani 0.6545(18) 1 d . . P A 56
O12A O 0.3242(7) 0.8544(6) 0.4195(5) 0.055(2) Uani 0.3455(18) 1 d . . P A 55
O13 O 0.2097(3) 0.5489(3) 0.5001(2) 0.0354(9) Uani 0.6545(18) 1 d D . P A 56
O13A O 0.2863(6) 0.6137(5) 0.4343(4) 0.0462(18) Uani 0.3455(18) 1 d D U P A 55
O14 O 0.3628(4) 0.5740(3) 0.3462(2) 0.0363(8) Uani 0.6545(18) 1 d D . P A 56
O14A O 0.4263(11) 0.5346(9) 0.3110(7) 0.047(3) Uani 0.3455(18) 1 d D . P A 55
O15 O 0.4780(4) 0.8051(3) 0.2730(3) 0.0508(11) Uani 0.6545(18) 1 d . U P A 56
O15A O 0.4390(7) 0.7517(7) 0.3061(5) 0.0472(19) Uani 0.3455(18) 1 d . U P A 55
O16 O 0.3778(5) 0.9659(3) 0.3298(4) 0.0604(14) Uani 0.6545(18) 1 d D . P A 56
O16A O 0.4376(10) 0.9762(8) 0.2778(7) 0.073(3) Uani 0.3455(18) 1 d D . P A 55
O17 O 0.09827(19) 0.53705(16) -0.02338(12) 0.0343(5) Uani 1 1 d . . . . .
O18 O 0.1663(2) 0.41730(18) 0.10655(16) 0.0512(7) Uani 1 1 d . . . . .
O19 O -0.0711(3) 0.34977(18) 0.16982(14) 0.0548(7) Uani 1 1 d . . . . .
O20 O 0.0680(2) 0.32028(17) 0.01724(14) 0.0463(6) Uani 1 1 d . . . . .
N1 N -0.0219(3) 0.5564(2) 0.13536(15) 0.0366(6) Uani 1 1 d . . . . .
H1A H 0.0512 0.5936 0.1310 0.044 Uiso 1 1 calc R . . . .
H1B H -0.0642 0.6004 0.1012 0.044 Uiso 1 1 calc R . . . .
C1 C -0.0232(3) 0.5043(3) 0.28050(18) 0.0370(8) Uani 1 1 d . . . . .
H1C H 0.0270 0.4510 0.2605 0.044 Uiso 1 1 calc R . . . .
H1D H -0.0772 0.4748 0.3354 0.044 Uiso 1 1 calc R . . . .
C2 C -0.0962(3) 0.5418(3) 0.2218(2) 0.0421(8) Uani 1 1 d . . . . .
H2A H -0.1619 0.4930 0.2315 0.051 Uiso 1 1 calc R . . . .
H2B H -0.1306 0.6057 0.2325 0.051 Uiso 1 1 calc R . . . .
C3 C -0.1741(6) 0.9079(5) 0.4111(4) 0.071(2) Uani 0.785(8) 1 d D U P A 58
H3A H -0.2055 0.9440 0.3666 0.085 Uiso 0.785(8) 1 calc R . P A 58
H3B H -0.1477 0.9588 0.4358 0.085 Uiso 0.785(8) 1 calc R . P A 58
C3A C -0.1890(16) 0.8686(14) 0.4351(12) 0.048(4) Uani 0.215(8) 1 d D . P A 57
H3AA H -0.1918 0.8641 0.4933 0.058 Uiso 0.215(8) 1 calc R . P A 57
H3AB H -0.2450 0.8160 0.4352 0.058 Uiso 0.215(8) 1 calc R . P A 57
C4 C -0.2756(6) 0.8475(8) 0.4763(5) 0.133(4) Uani 0.785(8) 1 d D . P A 58
H4A H -0.2969 0.7908 0.4563 0.200 Uiso 0.785(8) 1 calc GR . P A 58
H4B H -0.3437 0.8894 0.4885 0.200 Uiso 0.785(8) 1 calc GR . P A 58
H4C H -0.2521 0.8230 0.5263 0.200 Uiso 0.785(8) 1 calc GR . P A 58
C4A C -0.2402(15) 0.9655(12) 0.4088(10) 0.048(4) Uani 0.215(8) 1 d D . P A 57
H4AA H -0.1787 1.0189 0.3911 0.072 Uiso 0.215(8) 1 calc GR . P A 57
H4AB H -0.3041 0.9793 0.4550 0.072 Uiso 0.215(8) 1 calc GR . P A 57
H4AC H -0.2715 0.9619 0.3630 0.072 Uiso 0.215(8) 1 calc GR . P A 57
C5 C -0.0227(7) 0.6448(5) 0.5106(3) 0.0411(15) Uani 0.6545(18) 1 d D . P A 56
H5A H -0.0024 0.5760 0.5312 0.049 Uiso 0.6545(18) 1 calc R . P A 56
H5B H -0.0914 0.6413 0.4895 0.049 Uiso 0.6545(18) 1 calc R . P A 56
C5A C -0.0017(15) 0.6796(8) 0.5169(7) 0.0411(15) Uani 0.3455(18) 1 d D . P A 55
H5AA H 0.0538 0.6672 0.5505 0.049 Uiso 0.3455(18) 1 calc R . P A 55
H5AB H -0.0027 0.6209 0.4922 0.049 Uiso 0.3455(18) 1 calc R . P A 55
C6 C -0.0539(7) 0.7011(6) 0.5804(4) 0.0493(17) Uani 0.6545(18) 1 d . . P A 56
H6A H 0.0133 0.7021 0.6026 0.074 Uiso 0.6545(18) 1 calc GR . P A 56
H6B H -0.1227 0.6679 0.6240 0.074 Uiso 0.6545(18) 1 calc GR . P A 56
H6C H -0.0723 0.7696 0.5594 0.074 Uiso 0.6545(18) 1 calc GR . P A 56
C6A C -0.1162(13) 0.6885(11) 0.5691(11) 0.069(4) Uani 0.3455(18) 1 d . . P A 55
H6AA H -0.1166 0.7467 0.5936 0.104 Uiso 0.3455(18) 1 calc GR . P A 55
H6AB H -0.1383 0.6284 0.6128 0.104 Uiso 0.3455(18) 1 calc GR . P A 55
H6AC H -0.1729 0.6966 0.5370 0.104 Uiso 0.3455(18) 1 calc GR . P A 55
C7 C 0.2735(5) 0.4720(4) 0.5343(3) 0.0406(13) Uani 0.6545(18) 1 d D . P A 56
H7A H 0.3217 0.4398 0.4906 0.049 Uiso 0.6545(18) 1 calc R . P A 56
H7B H 0.2178 0.4208 0.5757 0.049 Uiso 0.6545(18) 1 calc R . P A 56
C7A C 0.2771(13) 0.5272(7) 0.4947(6) 0.048(3) Uani 0.3455(18) 1 d D U P A 55
H7AA H 0.3149 0.4728 0.4684 0.058 Uiso 0.3455(18) 1 calc R . P A 55
H7AB H 0.1926 0.5074 0.5214 0.058 Uiso 0.3455(18) 1 calc R . P A 55
C8 C 0.3523(10) 0.5147(8) 0.5743(7) 0.050(2) Uani 0.6545(18) 1 d . . P A 56
H8A H 0.4054 0.5671 0.5336 0.076 Uiso 0.6545(18) 1 calc GR . P A 56
H8B H 0.3991 0.4619 0.5956 0.076 Uiso 0.6545(18) 1 calc GR . P A 56
H8C H 0.3039 0.5430 0.6197 0.076 Uiso 0.6545(18) 1 calc GR . P A 56
C8A C 0.331(2) 0.539(2) 0.5566(15) 0.084(8) Uani 0.3455(18) 1 d . U P A 55
H8AA H 0.4158 0.5559 0.5309 0.126 Uiso 0.3455(18) 1 calc GR . P A 55
H8AB H 0.3210 0.4769 0.5979 0.126 Uiso 0.3455(18) 1 calc GR . P A 55
H8AC H 0.2943 0.5928 0.5830 0.126 Uiso 0.3455(18) 1 calc GR . P A 55
C9 C 0.4140(10) 0.5218(7) 0.2853(5) 0.054(3) Uani 0.6545(18) 1 d D . P A 56
H9A H 0.4892 0.5566 0.2496 0.064 Uiso 0.6545(18) 1 calc R . P A 56
H9B H 0.3608 0.5205 0.2508 0.064 Uiso 0.6545(18) 1 calc R . P A 56
C9A C 0.4983(11) 0.4709(9) 0.2711(8) 0.060(3) Uani 0.3455(18) 1 d D . P A 55
H9AA H 0.5820 0.4912 0.2608 0.073 Uiso 0.3455(18) 1 calc R . P A 55
H9AB H 0.4840 0.4720 0.2175 0.073 Uiso 0.3455(18) 1 calc R . P A 55
C10 C 0.4376(8) 0.4171(6) 0.3211(5) 0.066(2) Uani 0.6545(18) 1 d D . P A 56
H10A H 0.4915 0.4182 0.3545 0.099 Uiso 0.6545(18) 1 calc GR . P A 56
H10B H 0.4737 0.3827 0.2765 0.099 Uiso 0.6545(18) 1 calc GR . P A 56
H10C H 0.3632 0.3821 0.3556 0.099 Uiso 0.6545(18) 1 calc GR . P A 56
C10A C 0.4722(16) 0.3692(11) 0.3240(10) 0.083(5) Uani 0.3455(18) 1 d D . P A 55
H10D H 0.4768 0.3708 0.3791 0.124 Uiso 0.3455(18) 1 calc GR . P A 55
H10E H 0.5299 0.3236 0.3000 0.124 Uiso 0.3455(18) 1 calc GR . P A 55
H10F H 0.3926 0.3461 0.3276 0.124 Uiso 0.3455(18) 1 calc GR . P A 55
C11 C 0.5662(8) 0.7422(7) 0.2962(7) 0.079(2) Uani 0.6545(18) 1 d . U P A 56
H11A H 0.5328 0.7051 0.3536 0.094 Uiso 0.6545(18) 1 calc R . P A 56
H11B H 0.5858 0.6928 0.2607 0.094 Uiso 0.6545(18) 1 calc R . P A 56
C11A C 0.5377(10) 0.7528(11) 0.3420(7) 0.046(3) Uani 0.3455(18) 1 d . U P A 55
H11C H 0.5270 0.6971 0.3903 0.055 Uiso 0.3455(18) 1 calc R . P A 55
H11D H 0.5416 0.8163 0.3599 0.055 Uiso 0.3455(18) 1 calc R . P A 55
C12 C 0.6659(8) 0.7919(8) 0.2904(6) 0.090(3) Uani 0.6545(18) 1 d . . P A 56
H12A H 0.6992 0.8295 0.2338 0.135 Uiso 0.6545(18) 1 calc GR . P A 56
H12B H 0.7230 0.7445 0.3051 0.135 Uiso 0.6545(18) 1 calc GR . P A 56
H12C H 0.6482 0.8380 0.3280 0.135 Uiso 0.6545(18) 1 calc GR . P A 56
C12A C 0.6582(14) 0.7411(14) 0.2702(11) 0.075(5) Uani 0.3455(18) 1 d . U P A 55
H12D H 0.6387 0.7083 0.2303 0.113 Uiso 0.3455(18) 1 calc R . P A 55
H12E H 0.7130 0.7008 0.2949 0.113 Uiso 0.3455(18) 1 calc R . P A 55
H12F H 0.6953 0.8071 0.2421 0.113 Uiso 0.3455(18) 1 calc R . P A 55
C13 C 0.4901(6) 0.7109(6) 0.0940(4) 0.0675(19) Uani 0.6545(18) 1 d D U P A 56
H13A H 0.5227 0.7801 0.0707 0.081 Uiso 0.6545(18) 1 calc R . P A 56
H13B H 0.5417 0.6755 0.1254 0.081 Uiso 0.6545(18) 1 calc R . P A 56
C13A C 0.4818(10) 0.6910(12) 0.1358(8) 0.0675(19) Uani 0.3455(18) 1 d D U P A 55
H13C H 0.5361 0.6596 0.1667 0.081 Uiso 0.3455(18) 1 calc R . P A 55
H13D H 0.5052 0.7627 0.1161 0.081 Uiso 0.3455(18) 1 calc R . P A 55
C14 C 0.491(2) 0.6662(15) 0.0326(9) 0.110(5) Uani 0.6545(18) 1 d . U P A 56
H14A H 0.4527 0.5995 0.0553 0.164 Uiso 0.6545(18) 1 calc GR . P A 56
H14B H 0.5724 0.6606 0.0001 0.164 Uiso 0.6545(18) 1 calc GR . P A 56
H14C H 0.4476 0.7056 -0.0026 0.164 Uiso 0.6545(18) 1 calc GR . P A 56
C14A C 0.495(4) 0.644(3) 0.0624(18) 0.110(5) Uani 0.3455(18) 1 d D U P A 55
H14D H 0.4812 0.5720 0.0810 0.164 Uiso 0.3455(18) 1 calc GR . P A 55
H14E H 0.5750 0.6592 0.0248 0.164 Uiso 0.3455(18) 1 calc GR . P A 55
H14F H 0.4374 0.6714 0.0337 0.164 Uiso 0.3455(18) 1 calc GR . P A 55
C15 C 0.1917(7) 0.8636(5) 0.0073(4) 0.0559(15) Uani 0.608(7) 1 d . . P A 20
H15A H 0.1503 0.9258 0.0148 0.067 Uiso 0.608(7) 1 calc R . P A 20
H15B H 0.1352 0.8161 0.0005 0.067 Uiso 0.608(7) 1 calc R . P A 20
C15A C 0.3039(10) 0.8485(8) -0.0108(6) 0.0559(15) Uani 0.392(7) 1 d . . P A 19
H15C H 0.3321 0.7892 -0.0336 0.067 Uiso 0.392(7) 1 calc R . P A 19
H15D H 0.3718 0.8970 -0.0279 0.067 Uiso 0.392(7) 1 calc R . P A 19
C16 C 0.2912(8) 0.8858(8) -0.0683(5) 0.074(3) Uani 0.608(7) 1 d . U P A 20
H16A H 0.3438 0.9377 -0.0645 0.110 Uiso 0.608(7) 1 calc GR . P A 20
H16B H 0.2613 0.9091 -0.1157 0.110 Uiso 0.608(7) 1 calc GR . P A 20
H16C H 0.3350 0.8254 -0.0751 0.110 Uiso 0.608(7) 1 calc GR . P A 20
C16A C 0.2148(19) 0.8926(15) -0.0489(12) 0.098(6) Uani 0.392(7) 1 d . U P A 19
H16D H 0.2521 0.9195 -0.1076 0.147 Uiso 0.392(7) 1 calc GR . P A 19
H16E H 0.1783 0.9464 -0.0224 0.147 Uiso 0.392(7) 1 calc GR . P A 19
H16F H 0.1541 0.8415 -0.0424 0.147 Uiso 0.392(7) 1 calc GR . P A 19
C17 C 0.4076(4) 0.9599(3) 0.1277(3) 0.0647(12) Uani 1 1 d . . . . .
H17A H 0.4371 0.9297 0.0790 0.078 Uiso 1 1 calc R . . . .
H17B H 0.4763 0.9771 0.1447 0.078 Uiso 1 1 calc R . . . .
C18 C 0.3447(5) 1.0514(3) 0.1060(3) 0.0764(14) Uani 1 1 d . . . . .
H18A H 0.2793 1.0346 0.0865 0.115 Uiso 1 1 calc GR . . . .
H18B H 0.3996 1.0999 0.0626 0.115 Uiso 1 1 calc GR . . . .
H18C H 0.3137 1.0801 0.1547 0.115 Uiso 1 1 calc GR . . . .
C19 C -0.0069(4) 0.8556(3) 0.1906(3) 0.0554(10) Uani 1 1 d . . . . .
H19A H -0.0799 0.8224 0.2311 0.066 Uiso 1 1 calc R . . . .
H19B H 0.0122 0.8232 0.1428 0.066 Uiso 1 1 calc R . . . .
C20 C -0.0268(5) 0.9642(3) 0.1632(3) 0.0793(15) Uani 1 1 d . . . . .
H20A H -0.0518 0.9949 0.2112 0.119 Uiso 1 1 calc GR . . . .
H20B H -0.0884 0.9707 0.1351 0.119 Uiso 1 1 calc GR . . . .
H20C H 0.0466 0.9976 0.1253 0.119 Uiso 1 1 calc GR . . . .
C21 C 0.1270(5) 0.9839(4) 0.3918(4) 0.0874(18) Uani 1 1 d . . . . .
H21A H 0.1896 1.0048 0.4132 0.105 Uiso 1 1 calc R . . . .
H21B H 0.0547 0.9650 0.4386 0.105 Uiso 1 1 calc R . . . .
C22 C 0.1028(6) 1.0685(4) 0.3303(4) 0.107(2) Uani 1 1 d . . . . .
H22A H 0.1770 1.0945 0.2887 0.160 Uiso 1 1 calc GR . . . .
H22B H 0.0663 1.1214 0.3580 0.160 Uiso 1 1 calc GR . . . .
H22C H 0.0491 1.0452 0.3036 0.160 Uiso 1 1 calc GR . . . .
C23 C 0.2857(6) 0.7722(5) 0.4947(4) 0.0488(16) Uani 0.6545(18) 1 d . . P A 56
H23A H 0.2498 0.7136 0.5385 0.059 Uiso 0.6545(18) 1 calc R . P A 56
H23B H 0.2279 0.8253 0.4975 0.059 Uiso 0.6545(18) 1 calc R . P A 56
C23A C 0.2764(12) 0.8300(13) 0.5038(8) 0.058(3) Uani 0.3455(18) 1 d . . P A 55
H23C H 0.2500 0.7588 0.5211 0.070 Uiso 0.3455(18) 1 calc R . P A 55
H23D H 0.2067 0.8702 0.5205 0.070 Uiso 0.3455(18) 1 calc R . P A 55
C24 C 0.3969(8) 0.8083(6) 0.5087(5) 0.074(2) Uani 0.6545(18) 1 d . . P A 56
H24A H 0.4567 0.7582 0.5008 0.111 Uiso 0.6545(18) 1 calc GR . P A 56
H24B H 0.3788 0.8192 0.5649 0.111 Uiso 0.6545(18) 1 calc GR . P A 56
H24C H 0.4270 0.8710 0.4694 0.111 Uiso 0.6545(18) 1 calc GR . P A 56
C24A C 0.3664(15) 0.8493(16) 0.5458(10) 0.091(6) Uani 0.3455(18) 1 d . U P A 55
H24D H 0.4261 0.7987 0.5400 0.137 Uiso 0.3455(18) 1 calc GR . P A 55
H24E H 0.3271 0.8461 0.6042 0.137 Uiso 0.3455(18) 1 calc GR . P A 55
H24F H 0.4045 0.9155 0.5203 0.137 Uiso 0.3455(18) 1 calc GR . P A 55
C25 C 0.4797(12) 1.0252(9) 0.3165(10) 0.074(4) Uani 0.6545(18) 1 d D U P A 56
H25A H 0.5416 1.0105 0.2687 0.089 Uiso 0.6545(18) 1 calc R . P A 56
H25B H 0.5092 1.0071 0.3652 0.089 Uiso 0.6545(18) 1 calc R . P A 56
C25A C 0.506(3) 1.0303(18) 0.309(2) 0.084(8) Uani 0.3455(18) 1 d D U P A 55
H25C H 0.5909 1.0172 0.2900 0.101 Uiso 0.3455(18) 1 calc R . P A 55
H25D H 0.4788 1.0183 0.3697 0.101 Uiso 0.3455(18) 1 calc R . P A 55
C26 C 0.4598(19) 1.1339(11) 0.3011(10) 0.110(6) Uani 0.6545(18) 1 d D U P A 56
H26A H 0.5338 1.1711 0.2924 0.165 Uiso 0.6545(18) 1 calc GR . P A 56
H26B H 0.3998 1.1494 0.3486 0.165 Uiso 0.6545(18) 1 calc GR . P A 56
H26C H 0.4326 1.1529 0.2520 0.165 Uiso 0.6545(18) 1 calc GR . P A 56
C26A C 0.479(3) 1.1320(19) 0.2697(16) 0.063(5) Uani 0.3455(18) 1 d D U P A 55
H26D H 0.5439 1.1791 0.2629 0.094 Uiso 0.3455(18) 1 calc GR . P A 55
H26E H 0.4058 1.1529 0.3047 0.094 Uiso 0.3455(18) 1 calc GR . P A 55
H26F H 0.4692 1.1308 0.2157 0.094 Uiso 0.3455(18) 1 calc GR . P A 55
C27 C 0.2008(3) 0.5992(3) -0.0392(2) 0.0508(10) Uani 1 1 d . . . . .
H27A H 0.2186 0.5990 0.0132 0.061 Uiso 1 1 calc R . . . .
H27B H 0.1857 0.6685 -0.0629 0.061 Uiso 1 1 calc R . . . .
C28 C 0.3035(4) 0.5641(5) -0.0969(3) 0.0865(17) Uani 1 1 d . . . . .
H28A H 0.3154 0.4942 -0.0749 0.130 Uiso 1 1 calc GR . . . .
H28B H 0.3743 0.6047 -0.1035 0.130 Uiso 1 1 calc GR . . . .
H28C H 0.2889 0.5703 -0.1504 0.130 Uiso 1 1 calc GR . . . .
C29 C 0.2608(3) 0.4244(3) 0.1356(2) 0.0513(10) Uani 1 1 d . . . . .
H29A H 0.2454 0.4741 0.1709 0.062 Uiso 1 1 calc R . . . .
H29B H 0.3313 0.4487 0.0885 0.062 Uiso 1 1 calc R . . . .
C30 C 0.2856(5) 0.3302(4) 0.1826(3) 0.0813(16) Uani 1 1 d . . . . .
H30A H 0.2188 0.3086 0.2319 0.122 Uiso 1 1 calc GR . . . .
H30B H 0.3569 0.3386 0.1988 0.122 Uiso 1 1 calc GR . . . .
H30C H 0.2979 0.2799 0.1488 0.122 Uiso 1 1 calc GR . . . .
C31 C -0.0759(7) 0.2468(5) 0.2018(5) 0.071(2) Uani 0.793(12) 1 d . . P B 40
H31A H -0.0744 0.2121 0.1570 0.086 Uiso 0.793(12) 1 calc R . P B 40
H31B H -0.0034 0.2302 0.2184 0.086 Uiso 0.793(12) 1 calc R . P B 40
C31A C -0.084(3) 0.269(2) 0.2392(19) 0.071(2) Uani 0.207(12) 1 d . . P B 39
H31C H -0.0638 0.2896 0.2850 0.086 Uiso 0.207(12) 1 calc R . P B 39
H31D H -0.0377 0.2115 0.2244 0.086 Uiso 0.207(12) 1 calc R . P B 39
C32 C -0.1692(8) 0.2098(6) 0.2661(6) 0.118(3) Uani 0.793(12) 1 d . U P B 40
H32A H -0.1771 0.2476 0.3093 0.177 Uiso 0.793(12) 1 calc GR . P B 40
H32B H -0.1578 0.1397 0.2877 0.177 Uiso 0.793(12) 1 calc GR . P B 40
H32C H -0.2410 0.2150 0.2484 0.177 Uiso 0.793(12) 1 calc GR . P B 40
C32A C -0.228(3) 0.246(3) 0.260(3) 0.118(3) Uani 0.207(12) 1 d . U P B 39
H32D H -0.2709 0.3027 0.2788 0.177 Uiso 0.207(12) 1 calc GR . P B 39
H32E H -0.2525 0.1858 0.3027 0.177 Uiso 0.207(12) 1 calc GR . P B 39
H32F H -0.2458 0.2374 0.2099 0.177 Uiso 0.207(12) 1 calc GR . P B 39
C33 C 0.1407(8) 0.2396(6) 0.0251(5) 0.0463(6) Uani 0.648(15) 1 d . . P C 60
H33A H 0.0944 0.1817 0.0649 0.056 Uiso 0.648(15) 1 calc R . P C 60
H33B H 0.2055 0.2573 0.0458 0.056 Uiso 0.648(15) 1 calc R . P C 60
C33A C 0.1800(15) 0.2672(11) -0.0028(10) 0.0463(6) Uani 0.352(15) 1 d . . P C 59
H33C H 0.2437 0.3129 -0.0428 0.056 Uiso 0.352(15) 1 calc R . P C 59
H33D H 0.2042 0.2424 0.0476 0.056 Uiso 0.352(15) 1 calc R . P C 59
C34 C 0.1907(14) 0.2134(14) -0.0574(11) 0.079(5) Uani 0.648(15) 1 d . U P C 60
H34A H 0.1263 0.1926 -0.0762 0.119 Uiso 0.648(15) 1 calc GR . P C 60
H34B H 0.2445 0.1588 -0.0529 0.119 Uiso 0.648(15) 1 calc GR . P C 60
H34C H 0.2341 0.2717 -0.0970 0.119 Uiso 0.648(15) 1 calc GR . P C 60
C34A C 0.159(3) 0.1833(19) -0.0382(19) 0.059(6) Uani 0.352(15) 1 d . U P C 59
H34D H 0.0926 0.1408 0.0005 0.089 Uiso 0.352(15) 1 calc GR . P C 59
H34E H 0.2298 0.1444 -0.0489 0.089 Uiso 0.352(15) 1 calc GR . P C 59
H34F H 0.1401 0.2089 -0.0900 0.089 Uiso 0.352(15) 1 calc GR . P C 59

loop_
_atom_site_aniso_label
_atom_site_aniso_U_11
_atom_site_aniso_U_22
_atom_site_aniso_U_33
_atom_site_aniso_U_23
_atom_site_aniso_U_13
_atom_site_aniso_U_12
Ti1 0.0515(15) 0.0576(18) 0.0573(19) -0.0181(9) -0.0288(13) 0.0084(9)
Ti1A 0.0245(14) 0.0237(14) 0.0164(11) 0.0044(16) -0.0070(10) -0.0049(13)
Ti2 0.0382(3) 0.0492(4) 0.0314(3) -0.0149(3) -0.0163(3) 0.0099(3)
Ti3 0.0366(5) 0.0303(5) 0.0217(4) -0.0023(3) -0.0141(4) -0.0008(4)
Ti3A 0.0334(10) 0.0470(12) 0.0256(9) -0.0083(8) -0.0088(7) 0.0082(8)
Ti4 0.0363(3) 0.0453(4) 0.0243(3) 0.0031(2) -0.0115(2) 0.0015(3)
Ti5 0.0534(4) 0.0297(3) 0.0263(3) -0.0022(2) -0.0216(3) -0.0008(3)
P1 0.0463(5) 0.0393(5) 0.0197(4) -0.0092(3) -0.0141(4) 0.0065(4)
O1 0.0329(12) 0.0394(12) 0.0265(11) -0.0030(9) -0.0117(9) 0.0049(10)
O2 0.0568(15) 0.0413(13) 0.0228(11) -0.0067(10) -0.0011(10) 0.0030(11)
O3 0.040(3) 0.030(2) 0.015(3) -0.001(2) -0.010(2) -0.005(2)
O3A 0.043(7) 0.033(5) 0.019(6) 0.000(4) -0.003(4) 0.000(5)
O4 0.0352(12) 0.0472(13) 0.0232(11) -0.0107(9) -0.0076(9) 0.0008(10)
O5 0.0314(16) 0.066(3) 0.031(2) -0.004(2) -0.008(2) 0.0045(17)
O5A 0.0314(16) 0.066(3) 0.031(2) -0.004(2) -0.008(2) 0.0045(17)
O6 0.034(4) 0.055(3) 0.028(2) 0.0106(19) -0.021(3) -0.008(3)
O6A 0.074(9) 0.057(6) 0.044(5) 0.014(4) -0.040(8) -0.022(8)
O7 0.0767(19) 0.0412(14) 0.0500(15) 0.0130(12) -0.0324(14) -0.0167(13)
O8 0.0518(15) 0.0403(13) 0.0483(14) -0.0084(11) -0.0337(12) 0.0083(11)
O9 0.0608(18) 0.079(2) 0.102(2) -0.0628(19) -0.0436(17) 0.0206(15)
O10 0.047(2) 0.101(5) 0.133(6) -0.086(4) -0.032(3) 0.026(3)
O10A 0.052(5) 0.058(5) 0.033(4) -0.004(3) -0.016(3) 0.020(4)
O11 0.040(2) 0.0346(19) 0.0234(17) -0.0094(14) -0.0118(15) 0.0010(16)
O11A 0.039(4) 0.067(5) 0.026(3) -0.013(3) -0.013(3) 0.011(4)
O12 0.047(2) 0.0358(19) 0.041(2) -0.0058(15) -0.0266(17) -0.0021(16)
O12A 0.049(5) 0.077(6) 0.048(5) -0.023(4) -0.024(4) 0.008(4)
O13 0.047(2) 0.038(2) 0.0226(18) -0.0017(15) -0.0169(18) 0.0038(19)
O13A 0.048(4) 0.065(4) 0.034(4) -0.011(3) -0.025(3) 0.015(3)
O14 0.041(2) 0.034(2) 0.035(2) 0.0002(16) -0.0183(18) 0.0062(18)
O14A 0.042(5) 0.066(6) 0.035(7) -0.003(5) -0.019(5) 0.026(5)
O15 0.041(2) 0.053(3) 0.056(3) 0.007(2) -0.024(2) -0.005(2)
O15A 0.037(4) 0.068(5) 0.036(4) -0.005(4) -0.015(3) 0.005(4)
O16 0.068(4) 0.035(2) 0.090(4) -0.005(3) -0.045(3) -0.008(2)
O16A 0.080(8) 0.068(6) 0.087(8) -0.014(6) -0.048(6) -0.018(6)
O17 0.0423(13) 0.0348(12) 0.0285(11) -0.0038(9) -0.0161(10) -0.0054(10)
O18 0.0730(18) 0.0436(14) 0.0557(16) -0.0149(12) -0.0455(14) 0.0144(13)
O19 0.090(2) 0.0413(14) 0.0305(13) 0.0062(10) -0.0228(13) -0.0151(14)
O20 0.0687(16) 0.0368(12) 0.0420(13) -0.0086(10) -0.0297(12) 0.0085(11)
N1 0.0512(17) 0.0395(15) 0.0243(13) -0.0077(11) -0.0182(12) 0.0006(13)
C1 0.047(2) 0.0435(19) 0.0176(14) -0.0055(13) -0.0053(14) 0.0007(15)
C2 0.042(2) 0.054(2) 0.0324(18) -0.0125(15) -0.0109(15) 0.0014(17)
C3 0.079(4) 0.068(4) 0.054(4) -0.008(3) -0.006(3) 0.026(4)
C3A 0.052(5) 0.058(5) 0.033(4) -0.004(3) -0.016(3) 0.020(4)
C4 0.054(5) 0.227(12) 0.123(8) -0.075(8) -0.005(5) 0.009(6)
C4A 0.052(5) 0.058(5) 0.033(4) -0.004(3) -0.016(3) 0.020(4)
C5 0.062(4) 0.040(4) 0.024(2) -0.015(3) -0.010(2) 0.007(3)
C5A 0.062(4) 0.040(4) 0.024(2) -0.015(3) -0.010(2) 0.007(3)
C6 0.067(5) 0.053(4) 0.033(3) -0.018(3) -0.018(4) 0.016(4)
C6A 0.058(10) 0.048(8) 0.087(12) -0.014(7) 0.002(8) 0.001(8)
C7 0.048(3) 0.042(3) 0.029(3) 0.001(2) -0.012(3) 0.004(3)
C7A 0.054(7) 0.049(6) 0.036(6) -0.009(5) -0.004(5) 0.006(6)
C8 0.048(5) 0.066(6) 0.043(5) -0.008(4) -0.024(4) 0.006(4)
C8A 0.070(13) 0.121(15) 0.050(11) 0.002(10) -0.016(8) 0.027(11)
C9 0.054(5) 0.082(6) 0.023(4) -0.003(3) -0.015(3) 0.011(4)
C9A 0.049(8) 0.073(9) 0.055(8) -0.018(7) -0.005(6) 0.014(7)
C10 0.086(6) 0.074(6) 0.057(5) -0.031(5) -0.040(4) 0.038(5)
C10A 0.099(14) 0.067(11) 0.093(12) -0.022(10) -0.044(11) 0.026(9)
C11 0.060(5) 0.088(5) 0.094(6) -0.019(5) -0.034(5) 0.008(4)
C11A 0.030(5) 0.084(7) 0.034(5) -0.031(5) -0.014(4) 0.023(5)
C12 0.066(6) 0.118(9) 0.084(7) -0.022(6) -0.018(5) 0.011(6)
C12A 0.036(7) 0.101(12) 0.113(12) -0.067(9) -0.029(7) 0.016(7)
C13 0.047(3) 0.075(4) 0.057(4) 0.002(4) 0.011(3) 0.001(3)
C13A 0.047(3) 0.075(4) 0.057(4) 0.002(4) 0.011(3) 0.001(3)
C14 0.089(5) 0.143(9) 0.105(10) -0.068(9) -0.012(9) 0.017(6)
C14A 0.089(5) 0.143(9) 0.105(10) -0.068(9) -0.012(9) 0.017(6)
C15 0.074(4) 0.059(3) 0.033(3) 0.004(3) -0.023(3) -0.001(3)
C15A 0.074(4) 0.059(3) 0.033(3) 0.004(3) -0.023(3) -0.001(3)
C16 0.075(6) 0.099(7) 0.038(4) 0.017(4) -0.025(5) -0.008(5)
C16A 0.130(13) 0.105(11) 0.077(11) -0.020(9) -0.060(11) 0.031(11)
C17 0.066(3) 0.053(2) 0.068(3) 0.015(2) -0.026(2) -0.019(2)
C18 0.094(4) 0.047(2) 0.078(3) 0.019(2) -0.033(3) -0.010(2)
C19 0.059(3) 0.055(2) 0.064(3) -0.004(2) -0.043(2) 0.009(2)
C20 0.104(4) 0.062(3) 0.101(4) -0.023(3) -0.073(3) 0.036(3)
C21 0.087(4) 0.092(4) 0.129(5) -0.079(4) -0.065(3) 0.032(3)
C22 0.126(5) 0.074(4) 0.165(6) -0.070(4) -0.083(5) 0.031(4)
C23 0.071(5) 0.041(4) 0.046(4) -0.013(3) -0.032(3) -0.004(3)
C23A 0.059(8) 0.085(11) 0.044(7) -0.033(8) -0.025(6) 0.018(8)
C24 0.094(6) 0.074(5) 0.071(5) -0.013(4) -0.052(5) -0.020(4)
C24A 0.075(10) 0.147(15) 0.076(10) -0.052(10) -0.041(8) 0.016(9)
C25 0.061(6) 0.060(5) 0.110(8) 0.004(5) -0.051(6) -0.022(4)
C25A 0.074(11) 0.087(12) 0.089(11) -0.006(8) -0.027(8) -0.013(8)
C26 0.129(13) 0.080(8) 0.141(14) -0.008(9) -0.082(11) -0.015(7)
C26A 0.058(9) 0.052(9) 0.077(12) -0.007(8) -0.022(9) -0.011(7)
C27 0.053(2) 0.058(2) 0.042(2) -0.0020(17) -0.0190(18) -0.0158(19)
C28 0.055(3) 0.146(5) 0.059(3) -0.031(3) -0.009(2) -0.023(3)
C29 0.046(2) 0.063(3) 0.060(2) -0.034(2) -0.0245(19) 0.0148(19)
C30 0.117(4) 0.080(3) 0.086(3) -0.035(3) -0.079(3) 0.044(3)
C31 0.100(4) 0.050(4) 0.053(5) 0.018(3) -0.023(4) -0.020(3)
C31A 0.100(4) 0.050(4) 0.053(5) 0.018(3) -0.023(4) -0.020(3)
C32 0.094(6) 0.069(5) 0.149(6) 0.050(5) -0.020(5) -0.008(4)
C32A 0.094(6) 0.069(5) 0.149(6) 0.050(5) -0.020(5) -0.008(4)
C33 0.0687(16) 0.0368(12) 0.0420(13) -0.0086(10) -0.0297(12) 0.0085(11)
C33A 0.0687(16) 0.0368(12) 0.0420(13) -0.0086(10) -0.0297(12) 0.0085(11)
C34 0.052(7) 0.127(13) 0.088(11) -0.058(9) -0.043(6) 0.035(7)
C34A 0.082(17) 0.054(9) 0.059(11) -0.026(8) -0.039(10) 0.028(9)

loop_
_atom_type_symbol
_atom_type_description
_atom_type_scat_dispersion_real
_atom_type_scat_dispersion_imag
_atom_type_scat_source
C C 0.0033 0.0016 'International Tables Vol C Tables 4.2.6.8 and 6.1.1.4'
H H 0.0000 0.0000 'International Tables Vol C Tables 4.2.6.8 and 6.1.1.4'
N N 0.0061 0.0033 'International Tables Vol C Tables 4.2.6.8 and 6.1.1.4'
O O 0.0106 0.0060 'International Tables Vol C Tables 4.2.6.8 and 6.1.1.4'
P P 0.1023 0.0942 'International Tables Vol C Tables 4.2.6.8 and 6.1.1.4'
Ti Ti 0.2776 0.4457 'International Tables Vol C Tables 4.2.6.8 and 6.1.1.4'

loop_
_geom_angle_atom_site_label_1
_geom_angle_atom_site_label_2
_geom_angle_atom_site_label_3
_geom_angle
_geom_angle_site_symmetry_1
_geom_angle_site_symmetry_3
Ti2 Ti1 Ti3 59.17(7) . .
Ti2 Ti1 Ti4 59.03(8) . .
Ti4 Ti1 Ti3 72.29(10) . .
O1 Ti1 Ti2 38.92(10) . .
O1 Ti1 Ti3 38.44(9) . .
O1 Ti1 Ti4 37.00(9) . .
O7 Ti1 Ti2 82.77(16) . .
O7 Ti1 Ti3 107.23(19) . .
O7 Ti1 Ti4 35.47(10) . .
O7 Ti1 O1 72.19(18) . .
O9 Ti1 Ti2 34.96(11) . .
O9 Ti1 Ti3 87.16(16) . .
O9 Ti1 Ti4 85.49(17) . .
O9 Ti1 O1 73.85(18) . .
O9 Ti1 O7 93.1(2) . .
O9 Ti1 O12 93.5(2) . .
O12 Ti1 Ti2 81.44(16) . .
O12 Ti1 Ti3 35.72(12) . .
O12 Ti1 Ti4 107.82(19) . .
O12 Ti1 O1 73.63(17) . .
O12 Ti1 O7 141.7(3) . .
O15 Ti1 Ti2 135.2(2) . .
O15 Ti1 Ti3 85.5(2) . .
O15 Ti1 Ti4 86.0(2) . .
O15 Ti1 O1 96.3(3) . .
O15 Ti1 O7 82.8(2) . .
O15 Ti1 O9 170.1(3) . .
O15 Ti1 O12 84.4(2) . .
O16 Ti1 Ti2 125.6(3) . .
O16 Ti1 Ti3 147.4(3) . .
O16 Ti1 Ti4 139.9(3) . .
O16 Ti1 O1 164.0(4) . .
O16 Ti1 O7 105.4(3) . .
O16 Ti1 O9 90.6(3) . .
O16 Ti1 O12 112.2(3) . .
O16 Ti1 O15 99.1(3) . .
Ti3A Ti1A Ti2 76.23(14) . .
Ti3A Ti1A Ti4 64.47(17) . .
Ti4 Ti1A Ti2 60.45(12) . .
O1 Ti1A Ti2 36.76(14) . .
O1 Ti1A Ti3A 43.41(16) . .
O1 Ti1A Ti4 40.49(15) . .
O1 Ti1A O9 72.3(2) . .
O1 Ti1A O16A 159.8(4) . .
O7 Ti1A Ti2 83.3(2) . .
O7 Ti1A Ti3A 99.7(3) . .
O7 Ti1A Ti4 38.97(16) . .
O7 Ti1A O1 78.1(3) . .
O7 Ti1A O9 90.8(3) . .
O7 Ti1A O12A 157.4(5) . .
O7 Ti1A O16A 83.6(4) . .
O9 Ti1A Ti2 35.53(12) . .
O9 Ti1A Ti3A 109.1(2) . .
O9 Ti1A Ti4 87.2(2) . .
O12A Ti1A Ti2 91.7(3) . .
O12A Ti1A Ti3A 100.4(3) . .
O12A Ti1A Ti4 150.1(3) . .
O12A Ti1A O1 110.5(3) . .
O12A Ti1A O9 73.0(4) . .
O12A Ti1A O16A 83.8(5) . .
O15A Ti1A Ti2 121.2(4) . .
O15A Ti1A Ti3A 45.2(3) . .
O15A Ti1A Ti4 92.6(4) . .
O15A Ti1A O1 87.9(4) . .
O15A Ti1A O7 108.1(5) . .
O15A Ti1A O9 149.4(4) . .
O15A Ti1A O12A 93.3(4) . .
O15A Ti1A O16A 106.0(5) . .
O16A Ti1A Ti2 132.8(5) . .
O16A Ti1A Ti3A 150.8(5) . .
O16A Ti1A Ti4 122.5(4) . .
O16A Ti1A O9 99.8(5) . .
Ti1 Ti2 Ti3 62.08(8) . .
Ti4 Ti2 Ti1 61.68(8) . .
Ti4 Ti2 Ti1A 57.19(14) . .
Ti4 Ti2 Ti3 74.64(2) . .
O1 Ti2 Ti1 40.12(11) . .
O1 Ti2 Ti1A 35.00(16) . .
O1 Ti2 Ti3 40.19(6) . .
O1 Ti2 Ti4 38.53(6) . .
O2 Ti2 Ti1 129.15(12) . .
O2 Ti2 Ti1A 124.10(17) . .
O2 Ti2 Ti3 76.96(7) . .
O2 Ti2 Ti4 80.15(6) . .
O2 Ti2 O1 89.11(9) . .
O2 Ti2 O11 78.78(11) . .
O8 Ti2 Ti1 85.36(10) . .
O8 Ti2 Ti1A 83.02(12) . .
O8 Ti2 Ti3 113.55(7) . .
O8 Ti2 Ti4 39.21(7) . .
O8 Ti2 O1 76.97(9) . .
O8 Ti2 O2 84.72(9) . .
O8 Ti2 O11 150.42(13) . .
O9 Ti2 Ti1 35.49(12) . .
O9 Ti2 Ti1A 40.57(17) . .
O9 Ti2 Ti3 90.29(9) . .
O9 Ti2 Ti4 88.31(9) . .
O9 Ti2 O1 75.57(10) . .
O9 Ti2 O2 164.64(11) . .
O9 Ti2 O8 92.76(12) . .
O9 Ti2 O11 96.71(14) . .
O10 Ti2 Ti4 134.3(2) . .
O10 Ti2 O1 169.1(3) . .
O10 Ti2 O2 97.7(3) . .
O10 Ti2 O8 95.1(2) . .
O10 Ti2 O9 97.6(3) . .
O10A Ti2 Ti4 146.8(7) . .
O10A Ti2 O1 173.9(10) . .
O10A Ti2 O2 94.9(12) . .
O10A Ti2 O8 107.9(7) . .
O10A Ti2 O9 100.3(12) . .
O11 Ti2 Ti1 86.27(12) . .
O11 Ti2 Ti3 38.77(10) . .
O11 Ti2 Ti4 113.00(10) . .
O11 Ti2 O1 78.38(12) . .
O11A Ti2 Ti1A 92.3(2) . .
O11A Ti2 Ti4 138.9(2) . .
O11A Ti2 O1 100.6(2) . .
O11A Ti2 O2 100.1(3) . .
O11A Ti2 O8 174.6(3) . .
O11A Ti2 O9 82.0(3) . .
Ti2 Ti3 Ti1 58.76(8) . .
O1 Ti3 Ti1 38.16(10) . .
O1 Ti3 Ti2 38.70(6) . .
O3 Ti3 Ti1 123.34(18) . .
O3 Ti3 Ti2 80.31(18) . .
O3 Ti3 O1 85.31(17) . .
O3 Ti3 O11 87.19(19) . .
O3 Ti3 O12 158.83(19) . .
O11 Ti3 Ti1 82.60(13) . .
O11 Ti3 Ti2 37.54(9) . .
O11 Ti3 O1 75.69(11) . .
O12 Ti3 Ti1 36.11(12) . .
O12 Ti3 Ti2 81.36(10) . .
O12 Ti3 O1 73.74(11) . .
O12 Ti3 O11 84.70(14) . .
O13 Ti3 Ti1 132.63(15) . .
O13 Ti3 Ti2 125.75(13) . .
O13 Ti3 O1 161.91(14) . .
O13 Ti3 O3 102.34(19) . .
O13 Ti3 O11 88.21(16) . .
O13 Ti3 O12 96.93(15) . .
O14 Ti3 Ti1 94.40(14) . .
O14 Ti3 Ti2 136.50(11) . .
O14 Ti3 O1 98.64(13) . .
O14 Ti3 O3 90.0(2) . .
O14 Ti3 O11 173.86(15) . .
O14 Ti3 O12 96.06(16) . .
O14 Ti3 O13 97.73(17) . .
Ti1A Ti3A Ti4 61.46(14) . .
O1 Ti3A Ti1A 43.61(16) . .
O1 Ti3A Ti4 38.45(7) . .
O1 Ti3A O3A 80.0(4) . .
O1 Ti3A O5A 74.7(2) . .
O1 Ti3A O15A 80.0(2) . .
O3A Ti3A Ti1A 123.4(4) . .
O3A Ti3A Ti4 77.1(3) . .
O3A Ti3A O5A 88.6(4) . .
O3A Ti3A O15A 159.6(4) . .
O5A Ti3A Ti1A 80.8(3) . .
O5A Ti3A Ti4 37.0(2) . .
O13A Ti3A Ti1A 92.3(3) . .
O13A Ti3A Ti4 138.0(2) . .
O13A Ti3A O1 99.8(2) . .
O13A Ti3A O3A 94.7(4) . .
O13A Ti3A O5A 173.0(4) . .
O13A Ti3A O14A 95.6(4) . .
O13A Ti3A O15A 92.6(3) . .
O14A Ti3A Ti1A 136.5(5) . .
O14A Ti3A Ti4 126.2(3) . .
O14A Ti3A O1 164.7(4) . .
O14A Ti3A O3A 98.5(6) . .
O14A Ti3A O5A 90.0(4) . .
O14A Ti3A O15A 99.7(5) . .
O15A Ti3A Ti1A 37.1(3) . .
O15A Ti3A Ti4 84.7(2) . .
O15A Ti3A O5A 82.2(3) . .
Ti1A Ti4 Ti2 62.37(13) . .
Ti1A Ti4 Ti3A 54.07(12) . .
Ti2 Ti4 Ti1 59.29(8) . .
Ti3A Ti4 Ti2 72.82(3) . .
O1 Ti4 Ti1 38.33(9) . .
O1 Ti4 Ti1A 38.71(10) . .
O1 Ti4 Ti2 38.75(6) . .
O1 Ti4 Ti3A 36.63(7) . .
O1 Ti4 O8 75.39(9) . .
O4 Ti4 Ti1 124.61(9) . .
O4 Ti4 Ti1A 124.45(10) . .
O4 Ti4 Ti2 79.51(6) . .
O4 Ti4 Ti3A 77.82(7) . .
O4 Ti4 O1 86.33(9) . .
O4 Ti4 O7 161.29(10) . .
O4 Ti4 O8 86.21(9) . .
O5 Ti4 Ti1 92.50(16) . .
O5 Ti4 Ti2 136.38(13) . .
O5 Ti4 O1 98.22(14) . .
O5 Ti4 O4 94.01(16) . .
O5 Ti4 O7 91.45(17) . .
O5 Ti4 O8 173.58(14) . .
O5A Ti4 Ti1A 77.8(3) . .
O5A Ti4 Ti2 114.7(2) . .
O5A Ti4 Ti3A 41.9(2) . .
O5A Ti4 O1 77.7(2) . .
O5A Ti4 O4 84.1(3) . .
O5A Ti4 O7 94.5(3) . .
O5A Ti4 O8 151.9(2) . .
O6 Ti4 Ti2 124.5(3) . .
O6 Ti4 O1 162.5(3) . .
O6 Ti4 O4 95.7(3) . .
O6 Ti4 O7 101.1(3) . .
O6 Ti4 O8 87.4(3) . .
O6A Ti4 Ti2 140.2(5) . .
O6A Ti4 O1 168.5(6) . .
O6A Ti4 O4 105.0(5) . .
O6A Ti4 O7 93.4(5) . .
O6A Ti4 O8 102.8(5) . .
O7 Ti4 Ti1 37.13(9) . .
O7 Ti4 Ti1A 37.79(11) . .
O7 Ti4 Ti2 84.19(9) . .
O7 Ti4 Ti3A 88.67(8) . .
O7 Ti4 O1 75.17(10) . .
O7 Ti4 O8 86.40(11) . .
O8 Ti4 Ti1 82.14(11) . .
O8 Ti4 Ti1A 86.19(16) . .
O8 Ti4 Ti2 37.39(6) . .
O8 Ti4 Ti3A 110.19(7) . .
O17 Ti5 Ti5 36.08(6) 2_565 2_565
O17 Ti5 Ti5 35.94(6) . 2_565
O17 Ti5 O17 72.02(10) 2_565 .
O17 Ti5 N1 83.47(9) 2_565 .
O17 Ti5 N1 79.49(9) . .
O18 Ti5 Ti5 129.72(9) . 2_565
O18 Ti5 O17 93.90(11) . .
O18 Ti5 O17 165.30(11) . 2_565
O18 Ti5 O19 100.76(12) . .
O18 Ti5 O20 96.74(11) . .
O18 Ti5 N1 89.93(11) . .
O19 Ti5 Ti5 126.51(10) . 2_565
O19 Ti5 O17 158.54(12) . .
O19 Ti5 O17 91.74(11) . 2_565
O19 Ti5 O20 97.48(11) . .
O19 Ti5 N1 84.89(11) . .
O20 Ti5 Ti5 93.36(7) . 2_565
O20 Ti5 O17 96.25(10) . .
O20 Ti5 O17 89.18(10) . 2_565
O20 Ti5 N1 172.35(10) . .
N1 Ti5 Ti5 79.45(7) . 2_565
O2 P1 O3A 119.2(4) . .
O2 P1 O4 109.62(13) . .
O2 P1 C1 107.56(15) . .
O3 P1 O2 107.6(2) . .
O3 P1 O4 118.4(2) . .
O3 P1 C1 106.1(2) . .
O3A P1 C1 115.1(5) . .
O4 P1 O3A 97.1(3) . .
O4 P1 C1 107.08(13) . .
Ti1 O1 Ti3 103.40(14) . .
Ti1A O1 Ti2 108.2(3) . .
Ti1A O1 Ti4 100.81(19) . .
Ti2 O1 Ti1 100.96(16) . .
Ti2 O1 Ti3 101.11(9) . .
Ti3A O1 Ti1A 93.0(2) . .
Ti3A O1 Ti2 141.02(12) . .
Ti3A O1 Ti4 104.92(11) . .
Ti4 O1 Ti1 104.68(14) . .
Ti4 O1 Ti2 102.72(9) . .
Ti4 O1 Ti3 138.58(11) . .
P1 O2 Ti2 120.03(15) . .
P1 O3 Ti3 122.8(4) . .
P1 O3A Ti3A 131.0(7) . .
P1 O4 Ti4 123.45(12) . .
C13 O5 Ti4 149.9(4) . .
Ti4 O5A Ti3A 101.1(3) . .
C13A O5A Ti3A 123.9(8) . .
C13A O5A Ti4 124.2(8) . .
C15 O6 Ti4 171.1(7) . .
C15A O6A Ti4 173.5(13) . .
Ti1A O7 Ti4 103.2(2) . .
Ti4 O7 Ti1 107.41(16) . .
C17 O7 Ti1 125.3(3) . .
C17 O7 Ti1A 126.8(3) . .
C17 O7 Ti4 124.5(3) . .
Ti2 O8 Ti4 103.41(10) . .
C19 O8 Ti2 120.9(2) . .
C19 O8 Ti4 122.3(2) . .
Ti2 O9 Ti1 109.55(19) . .
Ti2 O9 Ti1A 103.9(2) . .
C21 O9 Ti1 125.3(3) . .
C21 O9 Ti1A 131.2(3) . .
C21 O9 Ti2 124.7(3) . .
C3 O10 Ti2 168.1(6) . .
C3A O10A Ti2 176(3) . .
Ti2 O11 Ti3 103.69(14) . .
C5 O11 Ti2 123.2(4) . .
C5 O11 Ti3 123.8(4) . .
C5A O11A Ti2 136.9(7) . .
Ti3 O12 Ti1 108.2(2) . .
C23 O12 Ti1 116.7(4) . .
C23 O12 Ti3 122.4(3) . .
C23A O12A Ti1A 155.5(9) . .
C7 O13 Ti3 134.6(3) . .
C7A O13A Ti3A 132.4(7) . .
C9 O14 Ti3 145.6(5) . .
C9A O14A Ti3A 156.4(10) . .
C11 O15 Ti1 143.2(6) . .
Ti1A O15A Ti3A 97.7(4) . .
C11A O15A Ti1A 122.4(8) . .
C11A O15A Ti3A 127.8(8) . .
C25 O16 Ti1 143.9(8) . .
C25A O16A Ti1A 142.2(14) . .
Ti5 O17 Ti5 107.98(10) 2_565 .
C27 O17 Ti5 122.8(2) . 2_565
C27 O17 Ti5 126.5(2) . .
C29 O18 Ti5 171.7(2) . .
C31 O19 Ti5 128.2(4) . .
C31A O19 Ti5 145.1(14) . .
C33 O20 Ti5 130.3(3) . .
C33A O20 Ti5 127.6(5) . .
Ti5 N1 H1A 107.2 . .
Ti5 N1 H1B 107.2 . .
H1A N1 H1B 106.8 . .
C2 N1 Ti5 120.6(2) . .
C2 N1 H1A 107.2 . .
C2 N1 H1B 107.2 . .
P1 C1 H1C 109.0 . .
P1 C1 H1D 109.0 . .
H1C C1 H1D 107.8 . .
C2 C1 P1 113.1(2) . .
C2 C1 H1C 109.0 . .
C2 C1 H1D 109.0 . .
N1 C2 C1 110.6(3) . .
N1 C2 H2A 109.5 . .
N1 C2 H2B 109.5 . .
C1 C2 H2A 109.5 . .
C1 C2 H2B 109.5 . .
H2A C2 H2B 108.1 . .
O10 C3 H3A 107.5 . .
O10 C3 H3B 107.5 . .
O10 C3 C4 119.4(6) . .
H3A C3 H3B 107.0 . .
C4 C3 H3A 107.5 . .
C4 C3 H3B 107.5 . .
O10A C3A H3AA 106.2 . .
O10A C3A H3AB 106.2 . .
O10A C3A C4A 124.7(12) . .
H3AA C3A H3AB 106.4 . .
C4A C3A H3AA 106.2 . .
C4A C3A H3AB 106.2 . .
C3 C4 H4A 109.5 . .
C3 C4 H4B 109.5 . .
C3 C4 H4C 109.5 . .
H4A C4 H4B 109.5 . .
H4A C4 H4C 109.5 . .
H4B C4 H4C 109.5 . .
C3A C4A H4AA 109.5 . .
C3A C4A H4AB 109.5 . .
C3A C4A H4AC 109.5 . .
H4AA C4A H4AB 109.5 . .
H4AA C4A H4AC 109.5 . .
H4AB C4A H4AC 109.5 . .
O11 C5 H5A 109.8 . .
O11 C5 H5B 109.8 . .
O11 C5 C6 109.3(5) . .
H5A C5 H5B 108.3 . .
C6 C5 H5A 109.8 . .
C6 C5 H5B 109.8 . .
O11A C5A H5AA 108.7 . .
O11A C5A H5AB 108.7 . .
O11A C5A C6A 114.3(13) . .
H5AA C5A H5AB 107.6 . .
C6A C5A H5AA 108.7 . .
C6A C5A H5AB 108.7 . .
C5 C6 H6A 109.5 . .
C5 C6 H6B 109.5 . .
C5 C6 H6C 109.5 . .
H6A C6 H6B 109.5 . .
H6A C6 H6C 109.5 . .
H6B C6 H6C 109.5 . .
C5A C6A H6AA 109.5 . .
C5A C6A H6AB 109.5 . .
C5A C6A H6AC 109.5 . .
H6AA C6A H6AB 109.5 . .
H6AA C6A H6AC 109.5 . .
H6AB C6A H6AC 109.5 . .
O13 C7 H7A 109.7 . .
O13 C7 H7B 109.7 . .
O13 C7 C8 109.7(5) . .
H7A C7 H7B 108.2 . .
C8 C7 H7A 109.7 . .
C8 C7 H7B 109.7 . .
O13A C7A H7AA 109.0 . .
O13A C7A H7AB 109.0 . .
O13A C7A C8A 112.8(14) . .
H7AA C7A H7AB 107.8 . .
C8A C7A H7AA 109.0 . .
C8A C7A H7AB 109.0 . .
C7 C8 H8A 109.5 . .
C7 C8 H8B 109.5 . .
C7 C8 H8C 109.5 . .
H8A C8 H8B 109.5 . .
H8A C8 H8C 109.5 . .
H8B C8 H8C 109.5 . .
C7A C8A H8AA 109.5 . .
C7A C8A H8AB 109.5 . .
C7A C8A H8AC 109.5 . .
H8AA C8A H8AB 109.5 . .
H8AA C8A H8AC 109.5 . .
H8AB C8A H8AC 109.5 . .
O14 C9 H9A 109.3 . .
O14 C9 H9B 109.3 . .
O14 C9 C10 111.7(7) . .
H9A C9 H9B 107.9 . .
C10 C9 H9A 109.3 . .
C10 C9 H9B 109.3 . .
O14A C9A H9AA 110.1 . .
O14A C9A H9AB 110.1 . .
O14A C9A C10A 108.0(13) . .
H9AA C9A H9AB 108.4 . .
C10A C9A H9AA 110.1 . .
C10A C9A H9AB 110.1 . .
C9 C10 H10A 109.5 . .
C9 C10 H10B 109.5 . .
C9 C10 H10C 109.5 . .
H10A C10 H10B 109.5 . .
H10A C10 H10C 109.5 . .
H10B C10 H10C 109.5 . .
C9A C10A H10D 109.5 . .
C9A C10A H10E 109.5 . .
C9A C10A H10F 109.5 . .
H10D C10A H10E 109.5 . .
H10D C10A H10F 109.5 . .
H10E C10A H10F 109.5 . .
O15 C11 H11A 108.8 . .
O15 C11 H11B 108.8 . .
H11A C11 H11B 107.7 . .
C12 C11 O15 113.8(8) . .
C12 C11 H11A 108.8 . .
C12 C11 H11B 108.8 . .
O15A C11A H11C 110.4 . .
O15A C11A H11D 110.4 . .
O15A C11A C12A 106.7(9) . .
H11C C11A H11D 108.6 . .
C12A C11A H11C 110.4 . .
C12A C11A H11D 110.4 . .
C11 C12 H12A 109.5 . .
C11 C12 H12B 109.5 . .
C11 C12 H12C 109.5 . .
H12A C12 H12B 109.5 . .
H12A C12 H12C 109.5 . .
H12B C12 H12C 109.5 . .
C11A C12A H12D 109.5 . .
C11A C12A H12E 109.5 . .
C11A C12A H12F 109.5 . .
H12D C12A H12E 109.5 . .
H12D C12A H12F 109.5 . .
H12E C12A H12F 109.5 . .
O5 C13 H13A 109.1 . .
O5 C13 H13B 109.1 . .
H13A C13 H13B 107.9 . .
C14 C13 O5 112.3(12) . .
C14 C13 H13A 109.1 . .
C14 C13 H13B 109.1 . .
O5A C13A H13C 109.0 . .
O5A C13A H13D 109.0 . .
O5A C13A C14A 113(2) . .
H13C C13A H13D 107.8 . .
C14A C13A H13C 109.0 . .
C14A C13A H13D 109.0 . .
C13 C14 H14A 109.5 . .
C13 C14 H14B 109.5 . .
C13 C14 H14C 109.5 . .
H14A C14 H14B 109.5 . .
H14A C14 H14C 109.5 . .
H14B C14 H14C 109.5 . .
C13A C14A H14D 109.5 . .
C13A C14A H14E 109.5 . .
C13A C14A H14F 109.5 . .
H14D C14A H14E 109.5 . .
H14D C14A H14F 109.5 . .
H14E C14A H14F 109.5 . .
O6 C15 H15A 108.7 . .
O6 C15 H15B 108.7 . .
O6 C15 C16 114.2(7) . .
H15A C15 H15B 107.6 . .
C16 C15 H15A 108.7 . .
C16 C15 H15B 108.7 . .
O6A C15A H15C 107.9 . .
O6A C15A H15D 107.9 . .
O6A C15A C16A 117.5(13) . .
H15C C15A H15D 107.2 . .
C16A C15A H15C 107.9 . .
C16A C15A H15D 107.9 . .
C15 C16 H16A 109.5 . .
C15 C16 H16B 109.5 . .
C15 C16 H16C 109.5 . .
H16A C16 H16B 109.5 . .
H16A C16 H16C 109.5 . .
H16B C16 H16C 109.5 . .
C15A C16A H16D 109.5 . .
C15A C16A H16E 109.5 . .
C15A C16A H16F 109.5 . .
H16D C16A H16E 109.5 . .
H16D C16A H16F 109.5 . .
H16E C16A H16F 109.5 . .
O7 C17 H17A 109.7 . .
O7 C17 H17B 109.7 . .
O7 C17 C18 110.0(4) . .
H17A C17 H17B 108.2 . .
C18 C17 H17A 109.7 . .
C18 C17 H17B 109.7 . .
C17 C18 H18A 109.5 . .
C17 C18 H18B 109.5 . .
C17 C18 H18C 109.5 . .
H18A C18 H18B 109.5 . .
H18A C18 H18C 109.5 . .
H18B C18 H18C 109.5 . .
O8 C19 H19A 109.6 . .
O8 C19 H19B 109.6 . .
O8 C19 C20 110.3(3) . .
H19A C19 H19B 108.1 . .
C20 C19 H19A 109.6 . .
C20 C19 H19B 109.6 . .
C19 C20 H20A 109.5 . .
C19 C20 H20B 109.5 . .
C19 C20 H20C 109.5 . .
H20A C20 H20B 109.5 . .
H20A C20 H20C 109.5 . .
H20B C20 H20C 109.5 . .
O9 C21 H21A 109.6 . .
O9 C21 H21B 109.6 . .
O9 C21 C22 110.5(4) . .
H21A C21 H21B 108.1 . .
C22 C21 H21A 109.6 . .
C22 C21 H21B 109.6 . .
C21 C22 H22A 109.5 . .
C21 C22 H22B 109.5 . .
C21 C22 H22C 109.5 . .
H22A C22 H22B 109.5 . .
H22A C22 H22C 109.5 . .
H22B C22 H22C 109.5 . .
O12 C23 H23A 109.5 . .
O12 C23 H23B 109.5 . .
O12 C23 C24 110.7(6) . .
H23A C23 H23B 108.1 . .
C24 C23 H23A 109.5 . .
C24 C23 H23B 109.5 . .
O12A C23A H23C 109.6 . .
O12A C23A H23D 109.6 . .
O12A C23A C24A 110.4(12) . .
H23C C23A H23D 108.1 . .
C24A C23A H23C 109.6 . .
C24A C23A H23D 109.6 . .
C23 C24 H24A 109.5 . .
C23 C24 H24B 109.5 . .
C23 C24 H24C 109.5 . .
H24A C24 H24B 109.5 . .
H24A C24 H24C 109.5 . .
H24B C24 H24C 109.5 . .
C23A C24A H24D 109.5 . .
C23A C24A H24E 109.5 . .
C23A C24A H24F 109.5 . .
H24D C24A H24E 109.5 . .
H24D C24A H24F 109.5 . .
H24E C24A H24F 109.5 . .
O16 C25 H25A 108.9 . .
O16 C25 H25B 108.9 . .
O16 C25 C26 113.4(12) . .
H25A C25 H25B 107.7 . .
C26 C25 H25A 108.9 . .
C26 C25 H25B 108.9 . .
O16A C25A H25C 112.3 . .
O16A C25A H25D 112.3 . .
O16A C25A C26A 97.6(18) . .
H25C C25A H25D 109.8 . .
C26A C25A H25C 112.3 . .
C26A C25A H25D 112.3 . .
C25 C26 H26A 109.5 . .
C25 C26 H26B 109.5 . .
C25 C26 H26C 109.5 . .
H26A C26 H26B 109.5 . .
H26A C26 H26C 109.5 . .
H26B C26 H26C 109.5 . .
C25A C26A H26D 109.5 . .
C25A C26A H26E 109.5 . .
C25A C26A H26F 109.5 . .
H26D C26A H26E 109.5 . .
H26D C26A H26F 109.5 . .
H26E C26A H26F 109.5 . .
O17 C27 H27A 109.5 . .
O17 C27 H27B 109.5 . .
O17 C27 C28 110.9(3) . .
H27A C27 H27B 108.1 . .
C28 C27 H27A 109.5 . .
C28 C27 H27B 109.5 . .
C27 C28 H28A 109.5 . .
C27 C28 H28B 109.5 . .
C27 C28 H28C 109.5 . .
H28A C28 H28B 109.5 . .
H28A C28 H28C 109.5 . .
H28B C28 H28C 109.5 . .
O18 C29 H29A 109.0 . .
O18 C29 H29B 109.0 . .
O18 C29 C30 112.9(4) . .
H29A C29 H29B 107.8 . .
C30 C29 H29A 109.0 . .
C30 C29 H29B 109.0 . .
C29 C30 H30A 109.5 . .
C29 C30 H30B 109.5 . .
C29 C30 H30C 109.5 . .
H30A C30 H30B 109.5 . .
H30A C30 H30C 109.5 . .
H30B C30 H30C 109.5 . .
O19 C31 H31A 108.1 . .
O19 C31 H31B 108.1 . .
H31A C31 H31B 107.3 . .
C32 C31 O19 116.9(7) . .
C32 C31 H31A 108.1 . .
C32 C31 H31B 108.1 . .
O19 C31A H31C 112.3 . .
O19 C31A H31D 112.3 . .
O19 C31A C32A 97(2) . .
H31C C31A H31D 109.9 . .
C32A C31A H31C 112.3 . .
C32A C31A H31D 112.3 . .
C31 C32 H32A 109.5 . .
C31 C32 H32B 109.5 . .
C31 C32 H32C 109.5 . .
H32A C32 H32B 109.5 . .
H32A C32 H32C 109.5 . .
H32B C32 H32C 109.5 . .
C31A C32A H32D 109.5 . .
C31A C32A H32E 109.5 . .
C31A C32A H32F 109.5 . .
H32D C32A H32E 109.5 . .
H32D C32A H32F 109.5 . .
H32E C32A H32F 109.5 . .
O20 C33 H33A 109.9 . .
O20 C33 H33B 109.9 . .
O20 C33 C34 109.0(9) . .
H33A C33 H33B 108.3 . .
C34 C33 H33A 109.9 . .
C34 C33 H33B 109.9 . .
O20 C33A H33C 110.2 . .
O20 C33A H33D 110.2 . .
H33C C33A H33D 108.5 . .
C34A C33A O20 107.7(16) . .
C34A C33A H33C 110.2 . .
C34A C33A H33D 110.2 . .
C33 C34 H34A 109.5 . .
C33 C34 H34B 109.5 . .
C33 C34 H34C 109.5 . .
H34A C34 H34B 109.5 . .
H34A C34 H34C 109.5 . .
H34B C34 H34C 109.5 . .
C33A C34A H34D 109.5 . .
C33A C34A H34E 109.5 . .
C33A C34A H34F 109.5 . .
H34D C34A H34E 109.5 . .
H34D C34A H34F 109.5 . .
H34E C34A H34F 109.5 . .

loop_
_geom_bond_atom_site_label_1
_geom_bond_atom_site_label_2
_geom_bond_distance
_geom_bond_site_symmetry_2
Ti1 Ti2 3.217(5) .
Ti1 Ti3 3.324(4) .
Ti1 Ti4 3.293(5) .
Ti1 O1 2.111(5) .
Ti1 O7 2.083(5) .
Ti1 O9 1.982(6) .
Ti1 O12 2.062(5) .
Ti1 O15 1.919(7) .
Ti1 O16 1.648(7) .
Ti1A Ti2 3.267(6) .
Ti1A Ti3A 2.857(7) .
Ti1A Ti4 3.099(7) .
Ti1A O1 1.973(7) .
Ti1A O7 1.951(6) .
Ti1A O9 2.189(8) .
Ti1A O12A 1.961(10) .
Ti1A O15A 1.738(11) .
Ti1A O16A 2.037(12) .
Ti2 Ti3 3.2304(11) .
Ti2 Ti4 3.2079(8) .
Ti2 O1 2.058(2) .
Ti2 O2 2.008(2) .
Ti2 O8 2.002(2) .
Ti2 O9 1.956(3) .
Ti2 O10 1.772(5) .
Ti2 O10A 1.732(15) .
Ti2 O11 2.026(3) .
Ti2 O11A 1.730(6) .
Ti3 O1 2.124(2) .
Ti3 O3 2.016(6) .
Ti3 O11 2.082(4) .
Ti3 O12 2.042(3) .
Ti3 O13 1.818(3) .
Ti3 O14 1.796(5) .
Ti3A Ti4 3.1836(19) .
Ti3A O1 1.966(3) .
Ti3A O3A 2.012(12) .
Ti3A O5A 2.166(8) .
Ti3A O13A 1.830(7) .
Ti3A O14A 1.835(7) .
Ti3A O15A 2.047(9) .
Ti4 O1 2.049(2) .
Ti4 O4 1.998(2) .
Ti4 O5 1.774(4) .
Ti4 O5A 1.954(8) .
Ti4 O6 1.827(9) .
Ti4 O6A 1.729(16) .
Ti4 O7 2.003(3) .
Ti4 O8 2.085(3) .
Ti5 Ti5 3.3045(11) 2_565
Ti5 O17 2.046(2) .
Ti5 O17 2.039(2) 2_565
Ti5 O18 1.793(2) .
Ti5 O19 1.847(2) .
Ti5 O20 1.870(2) .
Ti5 N1 2.292(3) .
P1 O2 1.528(2) .
P1 O3 1.523(6) .
P1 O3A 1.586(13) .
P1 O4 1.536(2) .
P1 C1 1.787(3) .
O5 C13 1.414(6) .
O5A C13A 1.416(9) .
O6 C15 1.369(11) .
O6A C15A 1.376(19) .
O7 C17 1.438(4) .
O8 C19 1.433(4) .
O9 C21 1.434(5) .
O10 C3 1.372(6) .
O10A C3A 1.379(10) .
O11 C5 1.420(6) .
O11A C5A 1.407(9) .
O12 C23 1.421(7) .
O12A C23A 1.380(15) .
O13 C7 1.416(4) .
O13A C7A 1.396(5) .
O14 C9 1.389(7) .
O14A C9A 1.363(9) .
O15 C11 1.437(9) .
O15A C11A 1.477(13) .
O16 C25 1.404(8) .
O16A C25A 1.393(10) .
O17 Ti5 2.039(2) 2_565
O17 C27 1.425(4) .
O18 C29 1.366(4) .
O19 C31 1.404(7) .
O19 C31A 1.43(3) .
O20 C33 1.399(6) .
O20 C33A 1.488(14) .
N1 H1A 0.9900 .
N1 H1B 0.9900 .
N1 C2 1.480(4) .
C1 H1C 0.9900 .
C1 H1D 0.9900 .
C1 C2 1.524(5) .
C2 H2A 0.9900 .
C2 H2B 0.9900 .
C3 H3A 0.9900 .
C3 H3B 0.9900 .
C3 C4 1.509(7) .
C3A H3AA 0.9900 .
C3A H3AB 0.9900 .
C3A C4A 1.492(9) .
C4 H4A 0.9800 .
C4 H4B 0.9800 .
C4 H4C 0.9800 .
C4A H4AA 0.9800 .
C4A H4AB 0.9800 .
C4A H4AC 0.9800 .
C5 H5A 0.9900 .
C5 H5B 0.9900 .
C5 C6 1.524(8) .
C5A H5AA 0.9900 .
C5A H5AB 0.9900 .
C5A C6A 1.42(2) .
C6 H6A 0.9800 .
C6 H6B 0.9800 .
C6 H6C 0.9800 .
C6A H6AA 0.9800 .
C6A H6AB 0.9800 .
C6A H6AC 0.9800 .
C7 H7A 0.9900 .
C7 H7B 0.9900 .
C7 C8 1.504(12) .
C7A H7AA 0.9900 .
C7A H7AB 0.9900 .
C7A C8A 1.44(3) .
C8 H8A 0.9800 .
C8 H8B 0.9800 .
C8 H8C 0.9800 .
C8A H8AA 0.9800 .
C8A H8AB 0.9800 .
C8A H8AC 0.9800 .
C9 H9A 0.9900 .
C9 H9B 0.9900 .
C9 C10 1.499(8) .
C9A H9AA 0.9900 .
C9A H9AB 0.9900 .
C9A C10A 1.487(9) .
C10 H10A 0.9800 .
C10 H10B 0.9800 .
C10 H10C 0.9800 .
C10A H10D 0.9800 .
C10A H10E 0.9800 .
C10A H10F 0.9800 .
C11 H11A 0.9900 .
C11 H11B 0.9900 .
C11 C12 1.343(12) .
C11A H11C 0.9900 .
C11A H11D 0.9900 .
C11A C12A 1.634(18) .
C12 H12A 0.9800 .
C12 H12B 0.9800 .
C12 H12C 0.9800 .
C12A H12D 0.9800 .
C12A H12E 0.9800 .
C12A H12F 0.9800 .
C13 H13A 0.9900 .
C13 H13B 0.9900 .
C13 C14 1.335(13) .
C13A H13C 0.9900 .
C13A H13D 0.9900 .
C13A C14A 1.510(10) .
C14 H14A 0.9800 .
C14 H14B 0.9800 .
C14 H14C 0.9800 .
C14A H14D 0.9800 .
C14A H14E 0.9800 .
C14A H14F 0.9800 .
C15 H15A 0.9900 .
C15 H15B 0.9900 .
C15 C16 1.471(12) .
C15A H15C 0.9900 .
C15A H15D 0.9900 .
C15A C16A 1.46(2) .
C16 H16A 0.9800 .
C16 H16B 0.9800 .
C16 H16C 0.9800 .
C16A H16D 0.9800 .
C16A H16E 0.9800 .
C16A H16F 0.9800 .
C17 H17A 0.9900 .
C17 H17B 0.9900 .
C17 C18 1.486(6) .
C18 H18A 0.9800 .
C18 H18B 0.9800 .
C18 H18C 0.9800 .
C19 H19A 0.9900 .
C19 H19B 0.9900 .
C19 C20 1.505(6) .
C20 H20A 0.9800 .
C20 H20B 0.9800 .
C20 H20C 0.9800 .
C21 H21A 0.9900 .
C21 H21B 0.9900 .
C21 C22 1.491(8) .
C22 H22A 0.9800 .
C22 H22B 0.9800 .
C22 H22C 0.9800 .
C23 H23A 0.9900 .
C23 H23B 0.9900 .
C23 C24 1.517(10) .
C23A H23C 0.9900 .
C23A H23D 0.9900 .
C23A C24A 1.509(19) .
C24 H24A 0.9800 .
C24 H24B 0.9800 .
C24 H24C 0.9800 .
C24A H24D 0.9800 .
C24A H24E 0.9800 .
C24A H24F 0.9800 .
C25 H25A 0.9900 .
C25 H25B 0.9900 .
C25 C26 1.489(9) .
C25A H25C 0.9900 .
C25A H25D 0.9900 .
C25A C26A 1.493(10) .
C26 H26A 0.9800 .
C26 H26B 0.9800 .
C26 H26C 0.9800 .
C26A H26D 0.9800 .
C26A H26E 0.9800 .
C26A H26F 0.9800 .
C27 H27A 0.9900 .
C27 H27B 0.9900 .
C27 C28 1.481(6) .
C28 H28A 0.9800 .
C28 H28B 0.9800 .
C28 H28C 0.9800 .
C29 H29A 0.9900 .
C29 H29B 0.9900 .
C29 C30 1.453(6) .
C30 H30A 0.9800 .
C30 H30B 0.9800 .
C30 H30C 0.9800 .
C31 H31A 0.9900 .
C31 H31B 0.9900 .
C31 C32 1.342(10) .
C31A H31C 0.9900 .
C31A H31D 0.9900 .
C31A C32A 1.66(5) .
C32 H32A 0.9800 .
C32 H32B 0.9800 .
C32 H32C 0.9800 .
C32A H32D 0.9800 .
C32A H32E 0.9800 .
C32A H32F 0.9800 .
C33 H33A 0.9900 .
C33 H33B 0.9900 .
C33 C34 1.50(2) .
C33A H33C 0.9900 .
C33A H33D 0.9900 .
C33A C34A 1.47(3) .
C34 H34A 0.9800 .
C34 H34B 0.9800 .
C34 H34C 0.9800 .
C34A H34D 0.9800 .
C34A H34E 0.9800 .
C34A H34F 0.9800 .

loop_
_geom_torsion_atom_site_label_1
_geom_torsion_atom_site_label_2
_geom_torsion_atom_site_label_3
_geom_torsion_atom_site_label_4
_geom_torsion
_geom_torsion_site_symmetry_1
Ti1 Ti2 O10 C3 -70(3) .
Ti1 Ti2 O11A C5A -128.2(13) .
Ti1 Ti3 O13 C7 -101.7(5) .
Ti1 Ti3 O14 C9 -109.6(9) .
Ti1 Ti4 O5 C13 -96.3(9) .
Ti1 O7 C17 C18 -103.4(4) .
Ti1 O9 C21 C22 100.3(5) .
Ti1 O12 C23 C24 -80.7(6) .
Ti1 O15 C11 C12 -106.7(10) .
Ti1 O16 C25 C26 146.7(11) .
Ti1A Ti2 O10 C3 -73(3) .
Ti1A Ti2 O11A C5A -123.6(13) .
Ti1A Ti3A O13A C7A -170.3(10) .
Ti1A Ti3A O14A C9A -91(3) .
Ti1A Ti4 O5 C13 -96.8(9) .
Ti1A O7 C17 C18 -112.7(5) .
Ti1A O9 C21 C22 98.5(5) .
Ti1A O12A C23A C24A 154.0(17) .
Ti1A O15A C11A C12A -125.0(10) .
Ti1A O16A C25A C26A -148.3(18) .
Ti2 Ti1 O16 C25 -170.7(11) .
Ti2 Ti1A O15A Ti3A 7.4(5) .
Ti2 Ti1A O15A C11A -137.5(8) .
Ti2 Ti3 O13 C7 -179.8(4) .
Ti2 Ti3 O14 C9 -62.1(9) .
Ti2 Ti4 O5 C13 -142.2(9) .
Ti2 O8 C19 C20 107.6(4) .
Ti2 O9 C21 C22 -87.7(6) .
Ti2 O10 C3 C4 -73(3) .
Ti2 O11 C5 C6 -93.7(6) .
Ti2 O11A C5A C6A -102.2(14) .
Ti3 Ti1 O16 C25 102.2(12) .
Ti3 Ti2 O10 C3 39(4) .
Ti3 Ti2 O11A C5A -68.9(13) .
Ti3 O11 C5 C6 125.2(5) .
Ti3 O12 C23 C24 142.1(5) .
Ti3 O13 C7 C8 96.0(7) .
Ti3 O14 C9 C10 -108.0(8) .
Ti3A Ti1A O15A C11A -144.9(10) .
Ti3A Ti4 O5 C13 -146.9(10) .
Ti3A O5A C13A C14A 134(2) .
Ti3A O13A C7A C8A 136.3(14) .
Ti3A O14A C9A C10A -134(3) .
Ti3A O15A C11A C12A 101.1(11) .
Ti4 Ti1 O16 C25 -88.3(12) .
Ti4 Ti1A O15A Ti3A -49.3(3) .
Ti4 Ti1A O15A C11A 165.8(8) .
Ti4 Ti2 O10 C3 -160(3) .
Ti4 Ti2 O11A C5A -84.9(13) .
Ti4 Ti3A O13A C7A 141.9(9) .
Ti4 Ti3A O14A C9A -6(3) .
Ti4 O5 C13 C14 -93.9(13) .
Ti4 O5A C13A C14A -88(2) .
Ti4 O7 C17 C18 98.0(4) .
Ti4 O8 C19 C20 -118.2(4) .
Ti5 Ti5 O19 C31 127.1(5) 2_565
Ti5 Ti5 O19 C31A 166(3) 2_565
Ti5 Ti5 O20 C33 155.5(7) 2_565
Ti5 Ti5 O20 C33A 123.4(10) 2_565
Ti5 O17 C27 C28 97.6(4) .
Ti5 O17 C27 C28 -103.2(4) 2_565
Ti5 O19 C31 C32 -172.4(7) .
Ti5 O19 C31A C32A -158.1(19) .
Ti5 O20 C33 C34 -149.5(8) .
Ti5 O20 C33A C34A 171.5(13) .
Ti5 N1 C2 C1 75.5(3) .
P1 C1 C2 N1 76.8(3) .
O1 Ti1 O16 C25 -157.5(12) .
O1 Ti1A O15A Ti3A -9.0(3) .
O1 Ti1A O15A C11A -154.0(8) .
O1 Ti2 O10 C3 -115(3) .
O1 Ti2 O11A C5A -89.3(13) .
O1 Ti3 O13 C7 -153.0(4) .
O1 Ti3 O14 C9 -71.4(9) .
O1 Ti3A O13A C7A 146.5(10) .
O1 Ti3A O14A C9A -8(5) .
O1 Ti4 O5 C13 -134.4(9) .
O2 Ti2 O10 C3 116(3) .
O2 Ti2 O11A C5A 1.7(13) .
O2 P1 O3 Ti3 -53.9(3) .
O2 P1 O3A Ti3A -64.1(7) .
O2 P1 O4 Ti4 56.41(19) .
O2 P1 C1 C2 66.0(3) .
O3 Ti3 O13 C7 93.4(5) .
O3 Ti3 O14 C9 13.8(9) .
O3 P1 O2 Ti2 69.3(2) .
O3 P1 O3A Ti3A -125(2) .
O3 P1 O4 Ti4 -67.5(3) .
O3 P1 C1 C2 -179.1(3) .
O3A Ti3A O13A C7A 65.9(11) .
O3A Ti3A O14A C9A 75(3) .
O3A P1 O2 Ti2 49.8(4) .
O3A P1 O3 Ti3 72.6(17) .
O3A P1 O4 Ti4 -68.1(5) .
O3A P1 C1 C2 -158.5(4) .
O4 Ti4 O5 C13 138.8(9) .
O4 P1 O2 Ti2 -60.68(17) .
O4 P1 O3 Ti3 71.0(4) .
O4 P1 O3A Ti3A 53.1(7) .
O4 P1 C1 C2 -51.8(3) .
O5A Ti3A O14A C9A -14(3) .
O5A Ti4 O5 C13 -157.5(15) .
O6 Ti4 O5 C13 42.3(10) .
O6A Ti4 O5 C13 34.1(11) .
O7 Ti1 O16 C25 -78.7(12) .
O7 Ti1A O15A Ti3A -85.8(4) .
O7 Ti1A O15A C11A 129.3(8) .
O7 Ti4 O5 C13 -59.1(9) .
O8 Ti2 O10 C3 -158(3) .
O9 Ti1 O16 C25 -172.1(12) .
O9 Ti1A O15A Ti3A 39.7(11) .
O9 Ti1A O15A C11A -105.2(12) .
O9 Ti2 O10 C3 -65(3) .
O9 Ti2 O11A C5A -162.9(13) .
O10 Ti2 O11A C5A 98.9(13) .
O10A Ti2 O10 C3 38(5) .
O10A Ti2 O11A C5A 94.0(17) .
O11 Ti2 O10 C3 35(3) .
O11 Ti2 O11A C5A -45.0(12) .
O11 Ti3 O13 C7 -179.9(5) .
O11A Ti2 O10 C3 17(3) .
O12 Ti1 O16 C25 93.8(12) .
O12 Ti3 O13 C7 -95.4(5) .
O12 Ti3 O14 C9 -145.9(9) .
O12A Ti1A O15A Ti3A 101.4(4) .
O12A Ti1A O15A C11A -43.5(9) .
O13 Ti3 O14 C9 116.3(9) .
O13A Ti3A O14A C9A 170(3) .
O14 Ti3 O13 C7 1.7(5) .
O14A Ti3A O13A C7A -33.1(11) .
O15 Ti1 O16 C25 6.3(12) .
O15A Ti3A O13A C7A -133.2(10) .
O15A Ti3A O14A C9A -96(3) .
O16A Ti1A O15A Ti3A -174.1(5) .
O16A Ti1A O15A C11A 40.9(10) .
O17 Ti5 O19 C31 116.7(5) 2_565
O17 Ti5 O19 C31 156.7(5) .
O17 Ti5 O19 C31A 155(3) 2_565
O17 Ti5 O19 C31A -165(3) .
O17 Ti5 O20 C33 119.5(7) .
O17 Ti5 O20 C33 -168.7(7) 2_565
O17 Ti5 O20 C33A 159.3(10) 2_565
O17 Ti5 O20 C33A 87.4(10) .
O18 Ti5 O19 C31 -71.1(5) .
O18 Ti5 O19 C31A -32(3) .
O18 Ti5 O20 C33 24.8(7) .
O18 Ti5 O20 C33A -7.2(10) .
O19 Ti5 O20 C33 -77.0(7) .
O19 Ti5 O20 C33A -109.1(10) .
O20 Ti5 O19 C31 27.3(5) .
O20 Ti5 O19 C31A 66(3) .
N1 Ti5 O19 C31 -160.0(5) .
N1 Ti5 O19 C31A -121(3) .
C1 P1 O2 Ti2 -176.78(14) .
C1 P1 O3 Ti3 -168.8(2) .
C1 P1 O3A Ti3A 165.8(6) .
C1 P1 O4 Ti4 172.81(16) .
C31 O19 C31A C32A -85(3) .
C31A O19 C31 C32 52(3) .
C33 O20 C33A C34A 65.4(19) .
C33A O20 C33 C34 -55.2(15) .
